data_7151229
loop_
_publ_author_name
'Roy, Gouriprasanna'
'Nethaji, Munirathinam'
'Mugesh, G.'

_publ_section_title
;
 Interaction of anti-thyroid drugs with iodine: the isolation of two
 unusual ionic compounds derived from Se-methimazole.
;
_journal_issue 15
_journal_name_full 'Organic &amp; biomolecular chemistry'
_journal_page_first 2883
_journal_page_last 2887
_journal_paper_doi 10.1039/b604060h
_journal_volume 4
_journal_year 2006
_chemical_formula_moiety 'C8 H11 I3 N4 Se2'
_chemical_formula_sum 'C8 H11 I3 N4 Se2'
_chemical_formula_weight 701.83
_chemical_name_systematic
;
?
;
_space_group_IT_number 14
_symmetry_cell_setting monoclinic
_symmetry_space_group_name_Hall '-P 2yn'
_symmetry_space_group_name_H-M 'P 1 21/n 1'
_atom_sites_solution_hydrogens geom
_atom_sites_solution_primary direct
_atom_sites_solution_secondary difmap
_audit_creation_method SHELXL-97
_cell_angle_alpha 90.00
_cell_angle_beta 105.509(6)
_cell_angle_gamma 90.00
_cell_formula_units_Z 8
_cell_length_a 15.484(6)
_cell_length_b 12.017(5)
_cell_length_c 19.604(8)
_cell_measurement_temperature 293(2)
_cell_measurement_theta_max 25.1
_cell_measurement_theta_min 1.5
_cell_volume 3515(2)
_computing_cell_refinement 'Bruker SMART'
_computing_data_collection 'Bruker SMART'
_computing_data_reduction 'Bruker SAINT'
_computing_molecular_graphics 'Ortep-3 for Windows (Farrugia, 1997)'
_computing_publication_material 'WinGX publication routines (Farrugia, 1999)'
_computing_structure_refinement 'SHELXL-97 (Sheldrick, 1997)'
_computing_structure_solution 'SHELXL-97 (Sheldrick, 1997)'
_diffrn_ambient_temperature 293(2)
_diffrn_detector_area_resol_mean 0.3
_diffrn_measured_fraction_theta_full 0.996
_diffrn_measured_fraction_theta_max 0.996
_diffrn_measurement_device_type 'CCD area detector'
_diffrn_measurement_method 'phi and omega scans'
_diffrn_radiation_monochromator graphite
_diffrn_radiation_source 'fine-focus sealed tube'
_diffrn_radiation_type MoK\a
_diffrn_radiation_wavelength 0.71073
_diffrn_reflns_av_R_equivalents 0.0320
_diffrn_reflns_av_sigmaI/netI 0.0299
_diffrn_reflns_limit_h_max 18
_diffrn_reflns_limit_h_min -18
_diffrn_reflns_limit_k_max 14
_diffrn_reflns_limit_k_min -14
_diffrn_reflns_limit_l_max 22
_diffrn_reflns_limit_l_min -23
_diffrn_reflns_number 24749
_diffrn_reflns_theta_full 25.06
_diffrn_reflns_theta_max 25.06
_diffrn_reflns_theta_min 1.50
_exptl_absorpt_coefficient_mu 9.465
_exptl_absorpt_correction_T_max 0.7033
_exptl_absorpt_correction_T_min 0.3508
_exptl_absorpt_correction_type analytical
_exptl_absorpt_process_details empirical
_exptl_crystal_colour dark-red
_exptl_crystal_density_diffrn 2.652
_exptl_crystal_density_method 'not measured'
_exptl_crystal_description prism
_exptl_crystal_F_000 2512
_exptl_crystal_size_max 0.14
_exptl_crystal_size_mid 0.04
_exptl_crystal_size_min 0.04
_refine_diff_density_max 2.435
_refine_diff_density_min -1.203
_refine_diff_density_rms 0.126
_refine_ls_extinction_method none
_refine_ls_goodness_of_fit_ref 1.019
_refine_ls_hydrogen_treatment riding
_refine_ls_matrix_type full
_refine_ls_number_parameters 311
_refine_ls_number_reflns 6220
_refine_ls_number_restraints 0
_refine_ls_restrained_S_all 1.019
_refine_ls_R_factor_all 0.0490
_refine_ls_R_factor_gt 0.0355
_refine_ls_shift/su_max 0.001
_refine_ls_shift/su_mean 0.000
_refine_ls_structure_factor_coef Fsqd
_refine_ls_weighting_details 'calc w=1/[\s^2^(Fo^2^)+(0.0441P)^2^+9.0036P] where P=(Fo^2^+2Fc^2^)/3'
_refine_ls_weighting_scheme calc
_refine_ls_wR_factor_gt 0.0851
_refine_ls_wR_factor_ref 0.0934
_reflns_number_gt 4918
_reflns_number_total 6220
_reflns_threshold_expression >2sigma(I)
_cod_data_source_file b604060h.txt
_cod_data_source_block compd6_m
_cod_depositor_comments
;
The following automatic conversions were performed:
'_symmetry_cell_setting' value 'MONOCLINIC' changed to 'monoclinic'
according to '/home/saulius/struct/CIF-dictionaries/cif_core.dic'
dictionary named 'cif_core.dic' version 2.4.1 from
2010-06-29.

'_exptl_absorpt_correction_type' value 'ANALYTICAL' changed
to 'analytical' according to
'/home/saulius/struct/CIF-dictionaries/cif_core.dic' dictionary named
'cif_core.dic' version 2.4.1 from 2010-06-29.

Automatic conversion script
Id: cif_fix_enum 1527 2010-12-29 10:47:43Z saulius 
;
_cod_original_sg_symbol_H-M P21/n
_cod_database_code 7151229

loop_
_symmetry_equiv_pos_as_xyz
'x, y, z'
'-x+1/2, y+1/2, -z+1/2'
'-x, -y, -z'
'x-1/2, -y-1/2, z-1/2'

loop_
_atom_site_label
_atom_site_type_symbol
_atom_site_fract_x
_atom_site_fract_y
_atom_site_fract_z
_atom_site_U_iso_or_equiv
_atom_site_adp_type
_atom_site_occupancy
_atom_site_symmetry_multiplicity
_atom_site_calc_flag
_atom_site_refinement_flags
_atom_site_disorder_assembly
_atom_site_disorder_group
I1 I 0.78552(4) 0.88926(5) 0.17446(3) 0.08620(19) Uani 1 1 d . . .
I2 I 0.74523(3) 0.66305(4) 0.12680(2) 0.05801(13) Uani 1 1 d . . .
I3 I 0.69802(4) 0.43704(5) 0.07460(3) 0.07436(16) Uani 1 1 d . . .
I4 I 0.30188(4) 0.89488(6) 0.40208(3) 0.08254(18) Uani 1 1 d . . .
I5 I 0.17943(3) 0.96365(4) 0.26797(3) 0.06555(15) Uani 1 1 d . . .
I6 I 0.06535(4) 1.02477(6) 0.12912(4) 0.0971(2) Uani 1 1 d . . .
Se1 Se 0.37355(5) 1.08549(6) 0.00326(3) 0.05533(18) Uani 1 1 d . . .
Se2 Se 0.25036(5) 1.07261(5) 0.05270(4) 0.05532(18) Uani 1 1 d . . .
Se3 Se 0.61008(5) 0.84123(6) 0.27187(4) 0.05677(18) Uani 1 1 d . . .
Se4 Se 0.49087(5) 0.85157(6) 0.32727(4) 0.05927(19) Uani 1 1 d . . .
N101 N 0.5220(4) 1.0642(4) 0.1270(3) 0.0542(13) Uani 1 1 d . . .
N102 N 0.4850(3) 1.2369(4) 0.1029(3) 0.0486(12) Uani 1 1 d . . .
N103 N 0.3070(4) 0.8893(4) 0.1453(3) 0.0508(13) Uani 1 1 d . . .
H103 H 0.3386 0.9309 0.1783 0.061 Uiso 1 1 calc R . .
N104 N 0.2220(4) 0.8347(5) 0.0446(3) 0.0592(15) Uani 1 1 d . . .
N201 N 0.5082(3) 0.8444(4) 0.1266(3) 0.0483(12) Uani 1 1 d . . .
H201 H 0.5111 0.9156 0.1232 0.058 Uiso 1 1 calc R . .
N202 N 0.5256(3) 0.6764(4) 0.1683(3) 0.0482(12) Uani 1 1 d . . .
N203 N 0.3997(4) 1.0309(4) 0.2432(3) 0.0532(13) Uani 1 1 d . . .
N204 N 0.4792(4) 1.0898(5) 0.3460(3) 0.0532(13) Uani 1 1 d . . .
C1 C 0.4647(4) 1.1310(5) 0.0834(3) 0.0450(14) Uani 1 1 d . . .
C2 C 0.5806(5) 1.1296(6) 0.1755(4) 0.0636(19) Uani 1 1 d . . .
H2 H 0.6280 1.1043 0.2122 0.076 Uiso 1 1 calc R . .
C3 C 0.5576(5) 1.2355(6) 0.1610(4) 0.0625(19) Uani 1 1 d . . .
H3 H 0.5858 1.2973 0.1858 0.075 Uiso 1 1 calc R . .
C4 C 0.4393(5) 1.3371(5) 0.0693(4) 0.0639(19) Uani 1 1 d . . .
H4A H 0.3982 1.3178 0.0248 0.096 Uiso 1 1 calc R . .
H4B H 0.4827 1.3891 0.0613 0.096 Uiso 1 1 calc R . .
H4C H 0.4070 1.3704 0.0996 0.096 Uiso 1 1 calc R . .
C5 C 0.2624(4) 0.9224(5) 0.0820(3) 0.0458(14) Uani 1 1 d . . .
C6 C 0.2947(5) 0.7777(6) 0.1497(4) 0.0618(18) Uani 1 1 d . . .
H6 H 0.3190 0.7330 0.1888 0.074 Uiso 1 1 calc R . .
C7 C 0.2417(5) 0.7440(6) 0.0881(5) 0.068(2) Uani 1 1 d . . .
H7 H 0.2216 0.6717 0.0766 0.081 Uiso 1 1 calc R . .
C8 C 0.1630(7) 0.8361(8) -0.0273(5) 0.108(4) Uani 1 1 d . . .
H8A H 0.1126 0.8835 -0.0290 0.162 Uiso 1 1 calc R . .
H8B H 0.1423 0.7620 -0.0409 0.162 Uiso 1 1 calc R . .
H8C H 0.1953 0.8638 -0.0593 0.162 Uiso 1 1 calc R . .
C9 C 0.5432(4) 0.7846(5) 0.1836(3) 0.0460(14) Uani 1 1 d . . .
C10 C 0.4667(4) 0.7739(6) 0.0744(3) 0.0540(16) Uani 1 1 d . . .
H10 H 0.4359 0.7948 0.0286 0.065 Uiso 1 1 calc R . .
C11 C 0.4768(5) 0.6695(6) 0.0987(4) 0.0563(17) Uani 1 1 d . . .
H11 H 0.4551 0.6051 0.0736 0.068 Uiso 1 1 calc R . .
C12 C 0.5575(5) 0.5825(6) 0.2153(4) 0.0654(19) Uani 1 1 d . . .
H12A H 0.6045 0.6068 0.2551 0.098 Uiso 1 1 calc R . .
H12B H 0.5800 0.5258 0.1901 0.098 Uiso 1 1 calc R . .
H12C H 0.5089 0.5531 0.2316 0.098 Uiso 1 1 calc R . .
C13 C 0.4556(4) 1.0000(5) 0.3039(3) 0.0472(14) Uani 1 1 d . . .
C14 C 0.3871(5) 1.1431(6) 0.2462(4) 0.0622(18) Uani 1 1 d . . .
H14 H 0.3506 1.1867 0.2109 0.075 Uiso 1 1 calc R . .
C15 C 0.4370(5) 1.1793(6) 0.3094(4) 0.0625(18) Uani 1 1 d . . .
H15 H 0.4418 1.2526 0.3253 0.075 Uiso 1 1 calc R . .
C16 C 0.5345(6) 1.0903(8) 0.4194(4) 0.077(2) Uani 1 1 d . . .
H16A H 0.5008 1.0601 0.4496 0.116 Uiso 1 1 calc R . .
H16B H 0.5519 1.1653 0.4336 0.116 Uiso 1 1 calc R . .
H16C H 0.5872 1.0459 0.4231 0.116 Uiso 1 1 calc R . .

loop_
_atom_site_aniso_label
_atom_site_aniso_U_11
_atom_site_aniso_U_22
_atom_site_aniso_U_33
_atom_site_aniso_U_23
_atom_site_aniso_U_13
_atom_site_aniso_U_12
I1 0.0888(4) 0.0848(4) 0.0650(3) -0.0076(3) -0.0143(3) -0.0169(3)
I2 0.0437(2) 0.0783(3) 0.0478(3) 0.0050(2) 0.00491(19) 0.0011(2)
I3 0.0781(4) 0.0680(3) 0.0687(3) 0.0027(2) 0.0053(3) 0.0001(3)
I4 0.0730(4) 0.1024(4) 0.0730(4) -0.0039(3) 0.0210(3) -0.0113(3)
I5 0.0614(3) 0.0589(3) 0.0836(4) -0.0093(2) 0.0320(3) -0.0037(2)
I6 0.0766(4) 0.1203(5) 0.0975(5) 0.0242(4) 0.0287(3) 0.0297(4)
Se1 0.0630(4) 0.0572(4) 0.0391(3) 0.0004(3) 0.0022(3) -0.0107(3)
Se2 0.0505(4) 0.0484(4) 0.0585(4) 0.0037(3) -0.0003(3) 0.0056(3)
Se3 0.0506(4) 0.0602(4) 0.0510(4) -0.0024(3) -0.0011(3) 0.0090(3)
Se4 0.0724(5) 0.0579(4) 0.0447(4) 0.0093(3) 0.0107(3) 0.0086(3)
N101 0.056(3) 0.051(3) 0.049(3) 0.004(2) 0.002(3) -0.004(3)
N102 0.055(3) 0.040(3) 0.048(3) -0.001(2) 0.008(3) -0.003(2)
N103 0.054(3) 0.046(3) 0.051(3) -0.004(2) 0.012(3) -0.002(2)
N104 0.048(3) 0.051(3) 0.070(4) -0.010(3) 0.001(3) -0.004(3)
N201 0.047(3) 0.043(3) 0.050(3) 0.000(2) 0.005(2) 0.003(2)
N202 0.047(3) 0.045(3) 0.055(3) 0.003(2) 0.018(3) 0.002(2)
N203 0.063(3) 0.048(3) 0.045(3) 0.001(2) 0.007(3) 0.006(3)
N204 0.051(3) 0.064(3) 0.044(3) -0.008(3) 0.012(3) -0.005(3)
C1 0.051(4) 0.046(3) 0.036(3) -0.001(3) 0.007(3) -0.005(3)
C2 0.061(4) 0.060(4) 0.058(4) 0.008(3) -0.004(3) -0.005(3)
C3 0.062(4) 0.063(4) 0.053(4) -0.006(3) -0.002(3) -0.017(4)
C4 0.076(5) 0.043(4) 0.072(5) 0.001(3) 0.018(4) 0.004(3)
C5 0.039(3) 0.045(3) 0.051(4) -0.005(3) 0.007(3) -0.001(3)
C6 0.066(5) 0.048(4) 0.076(5) 0.006(4) 0.027(4) 0.006(3)
C7 0.057(4) 0.044(4) 0.104(6) -0.007(4) 0.027(4) -0.004(3)
C8 0.108(8) 0.085(6) 0.093(7) -0.032(5) -0.038(6) 0.002(5)
C9 0.044(3) 0.045(3) 0.048(3) 0.000(3) 0.010(3) 0.007(3)
C10 0.053(4) 0.062(4) 0.044(4) 0.001(3) 0.007(3) 0.005(3)
C11 0.056(4) 0.050(4) 0.063(5) -0.011(3) 0.017(3) -0.001(3)
C12 0.074(5) 0.049(4) 0.075(5) 0.016(4) 0.022(4) 0.009(3)
C13 0.048(4) 0.056(4) 0.039(3) -0.001(3) 0.013(3) 0.000(3)
C14 0.069(5) 0.057(4) 0.059(4) 0.001(3) 0.014(4) 0.010(3)
C15 0.076(5) 0.052(4) 0.063(5) -0.006(3) 0.025(4) 0.000(4)
C16 0.076(5) 0.104(6) 0.049(4) -0.018(4) 0.012(4) -0.015(5)

loop_
_atom_type_symbol
_atom_type_description
_atom_type_scat_dispersion_real
_atom_type_scat_dispersion_imag
_atom_type_scat_source
C C 0.0033 0.0016 'International Tables Vol C Tables 4.2.6.8 and 6.1.1.4'
H H 0.0000 0.0000 'International Tables Vol C Tables 4.2.6.8 and 6.1.1.4'
N N 0.0061 0.0033 'International Tables Vol C Tables 4.2.6.8 and 6.1.1.4'
Se Se -0.0929 2.2259 'International Tables Vol C Tables 4.2.6.8 and 6.1.1.4'
I I -0.4742 1.8119 'International Tables Vol C Tables 4.2.6.8 and 6.1.1.4'

loop_
_geom_angle_atom_site_label_1
_geom_angle_atom_site_label_2
_geom_angle_atom_site_label_3
_geom_angle
_geom_angle_site_symmetry_1
_geom_angle_site_symmetry_3
_geom_angle_publ_flag
I1 I2 I3 177.76(2) . . ?
I6 I5 I4 176.06(3) . . ?
C1 Se1 Se2 100.55(19) . . ?
C5 Se2 Se1 99.33(19) . . ?
C9 Se3 Se4 97.75(19) . . ?
C13 Se4 Se3 98.52(19) . . ?
C1 N101 C2 107.8(5) . . ?
C1 N102 C3 107.5(5) . . ?
C1 N102 C4 127.3(5) . . ?
C3 N102 C4 125.2(6) . . ?
C5 N103 C6 108.2(6) . . ?
C5 N103 H103 125.9 . . ?
C6 N103 H103 125.9 . . ?
C5 N104 C7 107.0(6) . . ?
C5 N104 C8 126.8(6) . . ?
C7 N104 C8 126.1(7) . . ?
C9 N201 C10 107.8(5) . . ?
C9 N201 H201 126.1 . . ?
C10 N201 H201 126.1 . . ?
C9 N202 C11 107.7(5) . . ?
C9 N202 C12 126.4(6) . . ?
C11 N202 C12 125.7(6) . . ?
C13 N203 C14 107.7(6) . . ?
C13 N204 C15 107.3(6) . . ?
C13 N204 C16 126.6(6) . . ?
C15 N204 C16 125.9(6) . . ?
N101 C1 N102 109.0(5) . . ?
N101 C1 Se1 125.7(5) . . ?
N102 C1 Se1 125.2(5) . . ?
C3 C2 N101 108.0(6) . . ?
C3 C2 H2 126.0 . . ?
N101 C2 H2 126.0 . . ?
C2 C3 N102 107.6(6) . . ?
C2 C3 H3 126.2 . . ?
N102 C3 H3 126.2 . . ?
N102 C4 H4A 109.5 . . ?
N102 C4 H4B 109.5 . . ?
H4A C4 H4B 109.5 . . ?
N102 C4 H4C 109.5 . . ?
H4A C4 H4C 109.5 . . ?
H4B C4 H4C 109.5 . . ?
N103 C5 N104 109.2(6) . . ?
N103 C5 Se2 124.3(5) . . ?
N104 C5 Se2 126.3(5) . . ?
C7 C6 N103 107.8(7) . . ?
C7 C6 H6 126.1 . . ?
N103 C6 H6 126.1 . . ?
C6 C7 N104 107.7(6) . . ?
C6 C7 H7 126.1 . . ?
N104 C7 H7 126.1 . . ?
N104 C8 H8A 109.5 . . ?
N104 C8 H8B 109.5 . . ?
H8A C8 H8B 109.5 . . ?
N104 C8 H8C 109.5 . . ?
H8A C8 H8C 109.5 . . ?
H8B C8 H8C 109.5 . . ?
N201 C9 N202 109.0(5) . . ?
N201 C9 Se3 125.5(5) . . ?
N202 C9 Se3 125.5(5) . . ?
C11 C10 N201 109.4(6) . . ?
C11 C10 H10 125.3 . . ?
N201 C10 H10 125.3 . . ?
C10 C11 N202 106.1(6) . . ?
C10 C11 H11 126.9 . . ?
N202 C11 H11 126.9 . . ?
N202 C12 H12A 109.5 . . ?
N202 C12 H12B 109.5 . . ?
H12A C12 H12B 109.5 . . ?
N202 C12 H12C 109.5 . . ?
H12A C12 H12C 109.5 . . ?
H12B C12 H12C 109.5 . . ?
N203 C13 N204 109.3(6) . . ?
N203 C13 Se4 124.1(5) . . ?
N204 C13 Se4 126.5(5) . . ?
C15 C14 N203 107.8(6) . . ?
C15 C14 H14 126.1 . . ?
N203 C14 H14 126.1 . . ?
C14 C15 N204 107.8(6) . . ?
C14 C15 H15 126.1 . . ?
N204 C15 H15 126.1 . . ?
N204 C16 H16A 109.5 . . ?
N204 C16 H16B 109.5 . . ?
H16A C16 H16B 109.5 . . ?
N204 C16 H16C 109.5 . . ?
H16A C16 H16C 109.5 . . ?
H16B C16 H16C 109.5 . . ?

loop_
_geom_bond_atom_site_label_1
_geom_bond_atom_site_label_2
_geom_bond_distance
_geom_bond_site_symmetry_2
_geom_bond_publ_flag
I1 I2 2.8879(12) . ?
I2 I3 2.9254(12) . ?
I4 I5 2.9196(12) . ?
I5 I6 2.9152(12) . ?
Se1 C1 1.891(6) . ?
Se1 Se2 2.3644(13) . ?
Se2 C5 1.888(6) . ?
Se3 C9 1.890(6) . ?
Se3 Se4 2.3821(13) . ?
Se4 C13 1.886(7) . ?
N101 C1 1.325(8) . ?
N101 C2 1.372(9) . ?
N102 C1 1.342(8) . ?
N102 C3 1.371(8) . ?
N102 C4 1.461(8) . ?
N103 C5 1.310(8) . ?
N103 C6 1.361(8) . ?
N103 H103 0.8600 . ?
N104 C5 1.340(8) . ?
N104 C7 1.366(9) . ?
N104 C8 1.461(10) . ?
N201 C9 1.317(8) . ?
N201 C10 1.351(8) . ?
N201 H201 0.8600 . ?
N202 C9 1.345(8) . ?
N202 C11 1.374(9) . ?
N202 C12 1.457(8) . ?
N203 C13 1.323(8) . ?
N203 C14 1.366(9) . ?
N204 C13 1.348(8) . ?
N204 C15 1.359(9) . ?
N204 C16 1.465(9) . ?
C2 C3 1.331(10) . ?
C2 H2 0.9300 . ?
C3 H3 0.9300 . ?
C4 H4A 0.9600 . ?
C4 H4B 0.9600 . ?
C4 H4C 0.9600 . ?
C6 C7 1.329(10) . ?
C6 H6 0.9300 . ?
C7 H7 0.9300 . ?
C8 H8A 0.9600 . ?
C8 H8B 0.9600 . ?
C8 H8C 0.9600 . ?
C10 C11 1.337(9) . ?
C10 H10 0.9300 . ?
C11 H11 0.9300 . ?
C12 H12A 0.9600 . ?
C12 H12B 0.9600 . ?
C12 H12C 0.9600 . ?
C14 C15 1.345(10) . ?
C14 H14 0.9300 . ?
C15 H15 0.9300 . ?
C16 H16A 0.9600 . ?
C16 H16B 0.9600 . ?
C16 H16C 0.9600 . ?

loop_
_geom_torsion_atom_site_label_1
_geom_torsion_atom_site_label_2
_geom_torsion_atom_site_label_3
_geom_torsion_atom_site_label_4
_geom_torsion
_geom_torsion_site_symmetry_1
_geom_torsion_site_symmetry_2
_geom_torsion_site_symmetry_3
_geom_torsion_site_symmetry_4
_geom_torsion_publ_flag
C1 Se1 Se2 C5 -90.1(3) . . . . ?
C9 Se3 Se4 C13 -92.7(3) . . . . ?
C2 N101 C1 N102 -0.1(8) . . . . ?
C2 N101 C1 Se1 176.4(5) . . . . ?
C3 N102 C1 N101 -0.2(7) . . . . ?
C4 N102 C1 N101 179.8(6) . . . . ?
C3 N102 C1 Se1 -176.7(5) . . . . ?
C4 N102 C1 Se1 3.3(10) . . . . ?
Se2 Se1 C1 N101 94.6(6) . . . . ?
Se2 Se1 C1 N102 -89.5(5) . . . . ?
C1 N101 C2 C3 0.4(9) . . . . ?
N101 C2 C3 N102 -0.5(9) . . . . ?
C1 N102 C3 C2 0.4(8) . . . . ?
C4 N102 C3 C2 -179.5(7) . . . . ?
C6 N103 C5 N104 -0.7(7) . . . . ?
C6 N103 C5 Se2 174.5(5) . . . . ?
C7 N104 C5 N103 1.3(7) . . . . ?
C8 N104 C5 N103 177.4(8) . . . . ?
C7 N104 C5 Se2 -173.8(5) . . . . ?
C8 N104 C5 Se2 2.3(11) . . . . ?
Se1 Se2 C5 N103 92.7(5) . . . . ?
Se1 Se2 C5 N104 -92.9(6) . . . . ?
C5 N103 C6 C7 -0.2(8) . . . . ?
N103 C6 C7 N104 1.0(8) . . . . ?
C5 N104 C7 C6 -1.4(8) . . . . ?
C8 N104 C7 C6 -177.5(8) . . . . ?
C10 N201 C9 N202 0.7(7) . . . . ?
C10 N201 C9 Se3 179.2(5) . . . . ?
C11 N202 C9 N201 -0.5(7) . . . . ?
C12 N202 C9 N201 175.8(6) . . . . ?
C11 N202 C9 Se3 -179.0(5) . . . . ?
C12 N202 C9 Se3 -2.8(9) . . . . ?
Se4 Se3 C9 N201 96.1(5) . . . . ?
Se4 Se3 C9 N202 -85.6(5) . . . . ?
C9 N201 C10 C11 -0.7(7) . . . . ?
N201 C10 C11 N202 0.4(8) . . . . ?
C9 N202 C11 C10 0.1(7) . . . . ?
C12 N202 C11 C10 -176.2(6) . . . . ?
C14 N203 C13 N204 0.0(8) . . . . ?
C14 N203 C13 Se4 177.6(5) . . . . ?
C15 N204 C13 N203 -0.7(7) . . . . ?
C16 N204 C13 N203 175.1(6) . . . . ?
C15 N204 C13 Se4 -178.1(5) . . . . ?
C16 N204 C13 Se4 -2.4(10) . . . . ?
Se3 Se4 C13 N203 84.5(6) . . . . ?
Se3 Se4 C13 N204 -98.4(5) . . . . ?
C13 N203 C14 C15 0.6(8) . . . . ?
N203 C14 C15 N204 -1.0(8) . . . . ?
C13 N204 C15 C14 1.1(8) . . . . ?
C16 N204 C15 C14 -174.8(7) . . . . ?
